data_4120355
loop_
_publ_author_name
'Eugene L. Kolychev'
'Sabrina Kronig'
'Kai Brandhorst'
'Matthias Freytag'
'Peter G. Jones'
'Matthias Tamm'

_publ_contact_author
;
        Peter G. Jones (for X-ray details)
        Institut f\"ur Anorganische und Analytische Chemie
        Technische Universit\"at Braunschweig
        Postfach 3329
        38023 Braunschweig
        Germany
;
_publ_contact_author_email p.jones@tu-bs.de
_publ_contact_author_fax '049 531 391-5387'
_publ_contact_author_phone '049 531 391-5382'
_publ_section_title
;
 Iridium(I) Complexes with Anionic N-Heterocyclic Carbene Ligands as
 Catalysts for the Hydrogenation of Alkenes in Nonpolar Media
;
_journal_name_full 'Journal of the American Chemical Society'
_journal_page_first 12448
_journal_page_last 12459
_journal_paper_doi 10.1021/ja406529c
_journal_volume 135
_journal_year 2013
_chemical_formula_sum 'C47.5 H36 B Cl F15 N2 O2 Rh'
_chemical_formula_weight 1100.95
_chemical_name_systematic
; 
 ? 
;
_space_group_IT_number 2
_symmetry_cell_setting triclinic
_symmetry_space_group_name_Hall '-P 1'
_symmetry_space_group_name_H-M 'P -1'
_atom_sites_solution_hydrogens geom
_atom_sites_solution_primary direct
_atom_sites_solution_secondary difmap
_audit_creation_method SHELXL-97
_cell_angle_alpha 73.048(4)
_cell_angle_beta 77.719(4)
_cell_angle_gamma 70.396(4)
_cell_formula_units_Z 2
_cell_length_a 11.7736(4)
_cell_length_b 11.9723(4)
_cell_length_c 17.8593(6)
_cell_measurement_reflns_used 26276
_cell_measurement_temperature 100(2)
_cell_measurement_theta_max 29.2577
_cell_measurement_theta_min 2.1587
_cell_volume 2249.92(15)
_computing_cell_refinement
; 
CrysAlisPro, Oxford Diffraction Ltd., 
Version 1.171.35.11 (release 16-05-2011 CrysAlis171 .NET) 
(compiled May 16 2011,17:55:39) 
;
_computing_data_collection
; 
CrysAlisPro, Oxford Diffraction Ltd., 
Version 1.171.35.11 (release 16-05-2011 CrysAlis171 .NET) 
(compiled May 16 2011,17:55:39) 
;
_computing_data_reduction
; 
CrysAlisPro, Oxford Diffraction Ltd., 
Version 1.171.35.11 (release 16-05-2011 CrysAlis171 .NET) 
(compiled May 16 2011,17:55:39) 
;
_computing_molecular_graphics 'BRUKER XP'
_computing_publication_material SHELXL-97
_computing_structure_refinement 'SHELXL-97 (Sheldrick, 1997)'
_computing_structure_solution 'SHELXS-97 (Sheldrick, 1990)'
_diffrn_ambient_temperature 100(2)
_diffrn_detector_area_resol_mean 16.1419
_diffrn_measured_fraction_theta_full 0.998
_diffrn_measured_fraction_theta_max 0.998
_diffrn_measurement_device_type 'Oxford Diffraction Xcalibur, Eos'
_diffrn_measurement_method '\w scans'
_diffrn_radiation_monochromator graphite
_diffrn_radiation_source 'Enhance (Mo) x-ray Source'
_diffrn_radiation_type 'Mo K\a'
_diffrn_radiation_wavelength 0.71073
_diffrn_reflns_av_R_equivalents 0.0484
_diffrn_reflns_av_sigmaI/netI 0.0275
_diffrn_reflns_limit_h_max 15
_diffrn_reflns_limit_h_min -15
_diffrn_reflns_limit_k_max 15
_diffrn_reflns_limit_k_min -15
_diffrn_reflns_limit_l_max 22
_diffrn_reflns_limit_l_min -22
_diffrn_reflns_number 100417
_diffrn_reflns_theta_full 27.10
_diffrn_reflns_theta_max 27.10
_diffrn_reflns_theta_min 2.16
_exptl_absorpt_coefficient_mu 0.544
_exptl_absorpt_correction_T_max 1.00000
_exptl_absorpt_correction_T_min 0.98097
_exptl_absorpt_correction_type multi-scan
_exptl_absorpt_process_details
; 
CrysAlisPro, Oxford Diffraction Ltd., 
Version 1.171.35.11 (release 16-05-2011 CrysAlis171 .NET) 
(compiled May 16 2011,17:55:39) 
;
_exptl_crystal_colour yellow
_exptl_crystal_density_diffrn 1.625
_exptl_crystal_description prism
_exptl_crystal_F_000 1106
_exptl_crystal_size_max 0.17
_exptl_crystal_size_mid 0.16
_exptl_crystal_size_min 0.10
_refine_diff_density_max 0.589
_refine_diff_density_min -0.434
_refine_diff_density_rms 0.061
_refine_ls_extinction_method none
_refine_ls_goodness_of_fit_ref 1.041
_refine_ls_hydrogen_treatment constr
_refine_ls_matrix_type full
_refine_ls_number_parameters 648
_refine_ls_number_reflns 9908
_refine_ls_number_restraints 1
_refine_ls_restrained_S_all 1.041
_refine_ls_R_factor_all 0.0349
_refine_ls_R_factor_gt 0.0276
_refine_ls_shift/su_max 0.003
_refine_ls_shift/su_mean 0.000
_refine_ls_structure_factor_coef Fsqd
_refine_ls_weighting_details 'calc w=1/[\s^2^(Fo^2^)+(0.0208P)^2^+1.7559P] where P=(Fo^2^+2Fc^2^)/3'
_refine_ls_weighting_scheme calc
_refine_ls_wR_factor_gt 0.0587
_refine_ls_wR_factor_ref 0.0617
_reflns_number_gt 8722
_reflns_number_total 9908
_reflns_threshold_expression >2sigma(I)
_cod_data_source_file ja406529c_si_002_10.cif
_cod_data_source_block brine58
_cod_original_cell_volume 2249.92(13)
_cod_original_formula_sum 'C47.50 H36 B Cl F15 N2 O2 Rh'
_cod_database_code 4120355

loop_
_symmetry_equiv_pos_as_xyz
'x, y, z'
'-x, -y, -z'

loop_
_atom_site_label
_atom_site_type_symbol
_atom_site_fract_x
_atom_site_fract_y
_atom_site_fract_z
_atom_site_U_iso_or_equiv
_atom_site_adp_type
_atom_site_occupancy
_atom_site_symmetry_multiplicity
_atom_site_calc_flag
_atom_site_refinement_flags
_atom_site_disorder_assembly
_atom_site_disorder_group
Rh Rh 0.532084(12) 0.764200(13) 0.684303(8) 0.01443(4) Uani 1 1 d . . .
B B 0.05592(17) 0.74987(17) 0.73957(11) 0.0120(4) Uani 1 1 d . . .
N1 N 0.29819(12) 0.76220(12) 0.71364(8) 0.0099(3) Uani 1 1 d . . .
N2 N 0.28009(13) 0.88802(12) 0.78281(8) 0.0118(3) Uani 1 1 d . . .
O1 O 0.61514(14) 0.95144(14) 0.71768(10) 0.0363(4) Uani 1 1 d . . .
O2 O 0.77735(13) 0.64240(15) 0.59954(10) 0.0377(4) Uani 1 1 d . . .
F1 F -0.11181(9) 0.87126(9) 0.60653(6) 0.0202(2) Uani 1 1 d . . .
F2 F -0.09277(10) 0.79231(10) 0.48085(6) 0.0230(2) Uani 1 1 d . . .
F3 F 0.07939(11) 0.58153(10) 0.45808(6) 0.0244(2) Uani 1 1 d . . .
F4 F 0.23830(10) 0.45603(9) 0.56655(6) 0.0219(2) Uani 1 1 d . . .
F5 F 0.22827(9) 0.53838(9) 0.69095(6) 0.0158(2) Uani 1 1 d . . .
F6 F -0.12718(10) 0.62951(10) 0.75312(6) 0.0242(2) Uani 1 1 d . . .
F7 F -0.15213(11) 0.42340(11) 0.85421(7) 0.0329(3) Uani 1 1 d . . .
F8 F -0.00521(11) 0.30698(10) 0.97020(7) 0.0319(3) Uani 1 1 d . . .
F9 F 0.16966(10) 0.40201(10) 0.98070(6) 0.0259(3) Uani 1 1 d . . .
F10 F 0.19379(9) 0.60774(9) 0.88365(6) 0.0187(2) Uani 1 1 d . . .
F11 F 0.02981(9) 0.99062(9) 0.63623(6) 0.0192(2) Uani 1 1 d . . .
F12 F -0.13013(10) 1.20204(9) 0.65674(7) 0.0249(2) Uani 1 1 d . . .
F13 F -0.30793(11) 1.20592(10) 0.78195(7) 0.0327(3) Uani 1 1 d . . .
F14 F -0.32269(11) 0.99238(11) 0.88660(7) 0.0330(3) Uani 1 1 d . . .
F15 F -0.16476(10) 0.78260(10) 0.87004(6) 0.0242(2) Uani 1 1 d . . .
C1 C 0.36018(15) 0.82151(15) 0.73563(10) 0.0117(3) Uani 1 1 d . . .
C2 C 0.17447(15) 0.78968(14) 0.74619(9) 0.0112(3) Uani 1 1 d . . .
C3 C 0.16763(15) 0.86934(15) 0.78950(10) 0.0129(3) Uani 1 1 d . . .
H3 H 0.0959 0.9068 0.8200 0.015 Uiso 1 1 calc R . .
C4 C 0.38355(15) 0.68169(15) 0.66537(10) 0.0110(3) Uani 1 1 d . . .
C5 C 0.38961(15) 0.71964(15) 0.58190(10) 0.0133(3) Uani 1 1 d . . .
C6 C 0.47657(16) 0.64227(17) 0.53931(11) 0.0170(4) Uani 1 1 d . . .
H6 H 0.4838 0.6649 0.4833 0.020 Uiso 1 1 calc R . .
C7 C 0.55352(16) 0.53234(16) 0.57660(11) 0.0176(4) Uani 1 1 d . . .
H7 H 0.6103 0.4802 0.5458 0.021 Uiso 1 1 calc R . .
C8 C 0.54816(16) 0.49865(16) 0.65720(11) 0.0167(4) Uani 1 1 d . . .
H8 H 0.6025 0.4241 0.6814 0.020 Uiso 1 1 calc R . .
C9 C 0.46347(15) 0.57271(15) 0.70490(10) 0.0135(3) Uani 1 1 d . . .
C10 C 0.30752(16) 0.84038(16) 0.54069(10) 0.0160(4) Uani 1 1 d . . .
H10 H 0.2329 0.8641 0.5785 0.019 Uiso 1 1 calc R . .
C11 C 0.3698(2) 0.94125(17) 0.51842(12) 0.0263(4) Uani 1 1 d . . .
H11A H 0.3918 0.9495 0.5660 0.039 Uiso 1 1 calc R . .
H11B H 0.3141 1.0187 0.4937 0.039 Uiso 1 1 calc R . .
H11C H 0.4433 0.9201 0.4813 0.039 Uiso 1 1 calc R . .
C12 C 0.26748(19) 0.83186(18) 0.46706(11) 0.0233(4) Uani 1 1 d . . .
H12A H 0.3371 0.8220 0.4257 0.035 Uiso 1 1 calc R . .
H12B H 0.2036 0.9067 0.4483 0.035 Uiso 1 1 calc R . .
H12C H 0.2360 0.7615 0.4800 0.035 Uiso 1 1 calc R . .
C13 C 0.45344(16) 0.52500(16) 0.79420(10) 0.0155(4) Uani 1 1 d . . .
H13 H 0.3906 0.5892 0.8184 0.019 Uiso 1 1 calc R . .
C14 C 0.57314(17) 0.49849(18) 0.82582(12) 0.0222(4) Uani 1 1 d . . .
H14A H 0.6363 0.4361 0.8026 0.033 Uiso 1 1 calc R . .
H14B H 0.5624 0.4690 0.8834 0.033 Uiso 1 1 calc R . .
H14C H 0.5974 0.5735 0.8117 0.033 Uiso 1 1 calc R . .
C15 C 0.41115(17) 0.40958(16) 0.81913(11) 0.0200(4) Uani 1 1 d . . .
H15A H 0.3344 0.4275 0.7987 0.030 Uiso 1 1 calc R . .
H15B H 0.3992 0.3833 0.8769 0.030 Uiso 1 1 calc R . .
H15C H 0.4729 0.3443 0.7977 0.030 Uiso 1 1 calc R . .
C16 C 0.30363(16) 0.96576(16) 0.82307(10) 0.0144(3) Uani 1 1 d . . .
C17 C 0.26001(17) 1.09233(17) 0.79415(11) 0.0190(4) Uani 1 1 d . . .
C18 C 0.27581(19) 1.16519(18) 0.83718(12) 0.0258(4) Uani 1 1 d . . .
H18 H 0.2464 1.2515 0.8201 0.031 Uiso 1 1 calc R . .
C19 C 0.3336(2) 1.11379(19) 0.90421(12) 0.0283(5) Uani 1 1 d . . .
H19 H 0.3427 1.1651 0.9329 0.034 Uiso 1 1 calc R . .
C20 C 0.37832(19) 0.98859(19) 0.92978(11) 0.0239(4) Uani 1 1 d . . .
H20 H 0.4191 0.9549 0.9754 0.029 Uiso 1 1 calc R . .
C21 C 0.36454(16) 0.91079(17) 0.88975(10) 0.0174(4) Uani 1 1 d . . .
C22 C 0.20585(19) 1.14931(17) 0.71668(12) 0.0235(4) Uani 1 1 d . . .
H22 H 0.1746 1.0882 0.7059 0.028 Uiso 1 1 calc R . .
C23 C 0.3068(2) 1.17369(19) 0.65000(12) 0.0315(5) Uani 1 1 d . . .
H23A H 0.3402 1.2322 0.6597 0.047 Uiso 1 1 calc R . .
H23B H 0.2734 1.2074 0.5996 0.047 Uiso 1 1 calc R . .
H23C H 0.3714 1.0971 0.6481 0.047 Uiso 1 1 calc R . .
C24 C 0.0998(2) 1.26564(19) 0.71833(14) 0.0315(5) Uani 1 1 d . . .
H24A H 0.0380 1.2487 0.7628 0.047 Uiso 1 1 calc R . .
H24B H 0.0642 1.2932 0.6689 0.047 Uiso 1 1 calc R . .
H24C H 0.1294 1.3295 0.7244 0.047 Uiso 1 1 calc R . .
C25 C 0.40840(18) 0.77293(17) 0.92008(11) 0.0206(4) Uani 1 1 d . . .
H25 H 0.4205 0.7361 0.8744 0.025 Uiso 1 1 calc R . .
C26 C 0.5305(2) 0.7289(2) 0.95269(14) 0.0341(5) Uani 1 1 d . . .
H26A H 0.5904 0.7610 0.9128 0.051 Uiso 1 1 calc R . .
H26B H 0.5589 0.6394 0.9658 0.051 Uiso 1 1 calc R . .
H26C H 0.5203 0.7581 1.0003 0.051 Uiso 1 1 calc R . .
C27 C 0.3119(2) 0.7277(2) 0.98129(13) 0.0321(5) Uani 1 1 d . . .
H27A H 0.2998 0.7600 1.0278 0.048 Uiso 1 1 calc R . .
H27B H 0.3384 0.6383 0.9966 0.048 Uiso 1 1 calc R . .
H27C H 0.2352 0.7558 0.9588 0.048 Uiso 1 1 calc R . .
C28 C 0.06315(15) 0.71459(15) 0.65478(10) 0.0126(3) Uani 1 1 d . . .
C29 C -0.01689(15) 0.77190(15) 0.59814(10) 0.0144(3) Uani 1 1 d . . .
C30 C -0.01162(16) 0.73081(16) 0.53232(10) 0.0163(4) Uani 1 1 d . . .
C31 C 0.07390(17) 0.62409(16) 0.52097(10) 0.0171(4) Uani 1 1 d . . .
C32 C 0.15421(16) 0.56123(16) 0.57566(10) 0.0158(4) Uani 1 1 d . . .
C33 C 0.14736(15) 0.60746(15) 0.63931(10) 0.0133(3) Uani 1 1 d . . .
C34 C 0.03954(15) 0.62755(15) 0.80887(10) 0.0131(3) Uani 1 1 d . . .
C35 C -0.04832(16) 0.57426(16) 0.80737(10) 0.0165(4) Uani 1 1 d . . .
C36 C -0.06466(17) 0.46860(17) 0.85957(11) 0.0209(4) Uani 1 1 d . . .
C37 C 0.00918(18) 0.40905(16) 0.91829(11) 0.0209(4) Uani 1 1 d . . .
C38 C 0.09660(16) 0.45799(16) 0.92379(10) 0.0175(4) Uani 1 1 d . . .
C39 C 0.10819(15) 0.56564(15) 0.87078(10) 0.0139(3) Uani 1 1 d . . .
C40 C -0.05738(15) 0.87347(15) 0.75130(10) 0.0129(3) Uani 1 1 d . . .
C41 C -0.05655(15) 0.98631(16) 0.69980(10) 0.0148(3) Uani 1 1 d . . .
C42 C -0.13758(17) 1.09678(16) 0.70860(11) 0.0179(4) Uani 1 1 d . . .
C43 C -0.22766(17) 1.09915(17) 0.77228(11) 0.0204(4) Uani 1 1 d . . .
C44 C -0.23425(16) 0.99160(18) 0.82476(11) 0.0200(4) Uani 1 1 d . . .
C45 C -0.15049(16) 0.88251(16) 0.81389(10) 0.0159(4) Uani 1 1 d . . .
C46 C 0.58534(17) 0.87816(18) 0.70561(11) 0.0213(4) Uani 1 1 d . . .
C47 C 0.68839(18) 0.68986(19) 0.63056(12) 0.0237(4) Uani 1 1 d . . .
Cl1 Cl 0.03983(15) -0.08436(13) 1.08947(9) 0.0378(3) Uani 0.50 1 d PD A -1
Cl2 Cl -0.05118(16) 0.0223(2) 0.93793(11) 0.0642(5) Uani 0.50 1 d PD A -1
C48 C 0.0512(5) 0.0191(4) 0.9967(3) 0.0412(12) Uani 0.50 1 d PD A -1
H48A H 0.0348 0.1019 1.0045 0.049 Uiso 0.50 1 calc PR A -1
H48B H 0.1350 -0.0051 0.9695 0.049 Uiso 0.50 1 calc PR A -1

loop_
_atom_site_aniso_label
_atom_site_aniso_U_11
_atom_site_aniso_U_22
_atom_site_aniso_U_33
_atom_site_aniso_U_23
_atom_site_aniso_U_13
_atom_site_aniso_U_12
Rh 0.01102(7) 0.01748(7) 0.01710(7) -0.00603(5) -0.00018(5) -0.00647(5)
B 0.0109(9) 0.0112(9) 0.0135(9) -0.0022(7) -0.0032(7) -0.0024(7)
N1 0.0102(7) 0.0096(7) 0.0100(7) -0.0025(5) -0.0021(5) -0.0026(5)
N2 0.0129(7) 0.0112(7) 0.0122(7) -0.0025(5) -0.0041(5) -0.0033(6)
O1 0.0339(9) 0.0392(9) 0.0512(10) -0.0198(8) -0.0077(7) -0.0212(7)
O2 0.0185(8) 0.0468(10) 0.0565(11) -0.0323(9) 0.0136(7) -0.0148(7)
F1 0.0174(5) 0.0176(5) 0.0233(6) -0.0078(4) -0.0093(4) 0.0042(4)
F2 0.0256(6) 0.0269(6) 0.0180(5) -0.0030(5) -0.0112(4) -0.0066(5)
F3 0.0378(7) 0.0237(6) 0.0158(5) -0.0090(5) -0.0028(5) -0.0111(5)
F4 0.0260(6) 0.0140(5) 0.0220(6) -0.0077(4) 0.0021(5) -0.0013(4)
F5 0.0128(5) 0.0130(5) 0.0196(5) -0.0025(4) -0.0055(4) -0.0004(4)
F6 0.0217(6) 0.0312(6) 0.0232(6) 0.0012(5) -0.0092(5) -0.0149(5)
F7 0.0337(7) 0.0334(7) 0.0397(7) -0.0018(6) -0.0046(6) -0.0259(6)
F8 0.0383(7) 0.0193(6) 0.0326(7) 0.0060(5) -0.0002(5) -0.0145(5)
F9 0.0234(6) 0.0247(6) 0.0199(6) 0.0065(5) -0.0060(5) -0.0028(5)
F10 0.0169(5) 0.0222(5) 0.0179(5) 0.0000(4) -0.0070(4) -0.0078(4)
F11 0.0198(5) 0.0162(5) 0.0171(5) -0.0006(4) 0.0010(4) -0.0045(4)
F12 0.0315(6) 0.0111(5) 0.0281(6) -0.0001(4) -0.0097(5) -0.0015(5)
F13 0.0288(7) 0.0199(6) 0.0409(7) -0.0146(5) -0.0044(5) 0.0102(5)
F14 0.0241(6) 0.0352(7) 0.0289(7) -0.0129(5) 0.0094(5) 0.0016(5)
F15 0.0213(6) 0.0211(6) 0.0208(6) 0.0005(4) 0.0056(4) -0.0041(5)
C1 0.0136(8) 0.0099(8) 0.0115(8) -0.0011(6) -0.0043(6) -0.0029(6)
C2 0.0114(8) 0.0093(8) 0.0104(8) 0.0000(6) -0.0024(6) -0.0013(6)
C3 0.0110(8) 0.0127(8) 0.0142(8) -0.0024(7) -0.0022(6) -0.0026(6)
C4 0.0091(8) 0.0113(8) 0.0135(8) -0.0041(6) -0.0004(6) -0.0037(6)
C5 0.0128(8) 0.0157(8) 0.0140(8) -0.0030(7) -0.0021(6) -0.0077(7)
C6 0.0184(9) 0.0220(9) 0.0136(9) -0.0070(7) 0.0014(7) -0.0095(8)
C7 0.0155(9) 0.0182(9) 0.0212(9) -0.0110(7) 0.0023(7) -0.0052(7)
C8 0.0119(8) 0.0129(8) 0.0243(10) -0.0056(7) -0.0024(7) -0.0011(7)
C9 0.0132(8) 0.0137(8) 0.0146(8) -0.0019(7) -0.0023(6) -0.0062(7)
C10 0.0170(9) 0.0164(9) 0.0129(8) -0.0007(7) -0.0037(7) -0.0039(7)
C11 0.0374(12) 0.0181(10) 0.0278(11) 0.0004(8) -0.0157(9) -0.0116(9)
C12 0.0315(11) 0.0201(10) 0.0212(10) 0.0025(8) -0.0132(8) -0.0118(8)
C13 0.0147(9) 0.0146(8) 0.0147(9) -0.0009(7) -0.0046(7) -0.0015(7)
C14 0.0211(10) 0.0217(10) 0.0229(10) -0.0008(8) -0.0101(8) -0.0045(8)
C15 0.0208(9) 0.0162(9) 0.0196(9) 0.0017(7) -0.0046(7) -0.0047(7)
C16 0.0159(9) 0.0163(9) 0.0143(8) -0.0061(7) -0.0008(7) -0.0076(7)
C17 0.0217(10) 0.0176(9) 0.0202(9) -0.0047(7) -0.0045(7) -0.0079(8)
C18 0.0345(12) 0.0176(10) 0.0302(11) -0.0083(8) -0.0080(9) -0.0094(9)
C19 0.0369(12) 0.0310(11) 0.0289(11) -0.0147(9) -0.0062(9) -0.0173(10)
C20 0.0296(11) 0.0307(11) 0.0185(10) -0.0073(8) -0.0082(8) -0.0136(9)
C21 0.0175(9) 0.0220(9) 0.0151(9) -0.0049(7) -0.0018(7) -0.0088(7)
C22 0.0338(11) 0.0134(9) 0.0269(11) -0.0035(8) -0.0133(9) -0.0067(8)
C23 0.0411(13) 0.0224(10) 0.0232(11) -0.0035(8) -0.0080(9) 0.0014(9)
C24 0.0292(11) 0.0241(11) 0.0383(13) -0.0035(9) -0.0106(9) -0.0036(9)
C25 0.0264(10) 0.0212(10) 0.0153(9) -0.0024(7) -0.0081(7) -0.0067(8)
C26 0.0299(12) 0.0340(12) 0.0365(13) -0.0006(10) -0.0164(10) -0.0061(10)
C27 0.0348(12) 0.0282(11) 0.0311(12) 0.0042(9) -0.0085(9) -0.0136(10)
C28 0.0115(8) 0.0119(8) 0.0146(8) -0.0020(6) -0.0011(6) -0.0052(7)
C29 0.0128(8) 0.0126(8) 0.0169(9) -0.0034(7) -0.0014(7) -0.0032(7)
C30 0.0179(9) 0.0186(9) 0.0143(9) -0.0003(7) -0.0059(7) -0.0086(7)
C31 0.0237(10) 0.0187(9) 0.0124(8) -0.0054(7) 0.0011(7) -0.0113(8)
C32 0.0168(9) 0.0122(8) 0.0183(9) -0.0042(7) 0.0021(7) -0.0060(7)
C33 0.0118(8) 0.0127(8) 0.0147(8) 0.0006(7) -0.0026(6) -0.0055(7)
C34 0.0115(8) 0.0133(8) 0.0143(8) -0.0047(7) 0.0003(6) -0.0034(7)
C35 0.0153(9) 0.0184(9) 0.0168(9) -0.0044(7) -0.0033(7) -0.0052(7)
C36 0.0202(10) 0.0209(10) 0.0254(10) -0.0074(8) 0.0020(8) -0.0122(8)
C37 0.0249(10) 0.0120(9) 0.0210(10) -0.0001(7) 0.0034(8) -0.0064(8)
C38 0.0170(9) 0.0152(9) 0.0142(9) -0.0006(7) -0.0013(7) 0.0001(7)
C39 0.0116(8) 0.0146(8) 0.0160(9) -0.0059(7) 0.0007(6) -0.0042(7)
C40 0.0115(8) 0.0142(8) 0.0144(8) -0.0050(7) -0.0046(6) -0.0025(7)
C41 0.0130(8) 0.0171(9) 0.0150(9) -0.0051(7) -0.0030(7) -0.0032(7)
C42 0.0224(10) 0.0120(8) 0.0204(9) -0.0025(7) -0.0103(7) -0.0029(7)
C43 0.0172(9) 0.0163(9) 0.0258(10) -0.0107(8) -0.0084(8) 0.0057(7)
C44 0.0140(9) 0.0254(10) 0.0189(9) -0.0099(8) -0.0001(7) -0.0008(8)
C45 0.0133(8) 0.0173(9) 0.0164(9) -0.0025(7) -0.0047(7) -0.0032(7)
C46 0.0174(9) 0.0258(10) 0.0220(10) -0.0046(8) -0.0037(7) -0.0084(8)
C47 0.0196(10) 0.0284(11) 0.0304(11) -0.0116(9) -0.0002(8) -0.0143(8)
Cl1 0.0499(8) 0.0351(7) 0.0312(7) -0.0161(6) 0.0083(6) -0.0173(7)
Cl2 0.0420(9) 0.0932(15) 0.0524(12) -0.0441(11) -0.0120(8) 0.0131(10)
C48 0.050(3) 0.036(3) 0.040(3) -0.007(2) -0.005(2) -0.018(2)

loop_
_atom_type_symbol
_atom_type_description
_atom_type_scat_dispersion_real
_atom_type_scat_dispersion_imag
_atom_type_scat_source
C C 0.0033 0.0016 'International Tables Vol C Tables 4.2.6.8 and 6.1.1.4'
H H 0.0000 0.0000 'International Tables Vol C Tables 4.2.6.8 and 6.1.1.4'
B B 0.0013 0.0007 'International Tables Vol C Tables 4.2.6.8 and 6.1.1.4'
N N 0.0061 0.0033 'International Tables Vol C Tables 4.2.6.8 and 6.1.1.4'
O O 0.0106 0.0060 'International Tables Vol C Tables 4.2.6.8 and 6.1.1.4'
F F 0.0171 0.0103 'International Tables Vol C Tables 4.2.6.8 and 6.1.1.4'
Rh Rh -1.1178 0.9187 'International Tables Vol C Tables 4.2.6.8 and 6.1.1.4'
Cl Cl 0.1484 0.1585 'International Tables Vol C Tables 4.2.6.8 and 6.1.1.4'

loop_
_geom_angle_atom_site_label_1
_geom_angle_atom_site_label_2
_geom_angle_atom_site_label_3
_geom_angle
C46 Rh C47 93.71(8)
C46 Rh C1 95.69(8)
C47 Rh C1 170.59(7)
C46 Rh C4 155.51(7)
C47 Rh C4 109.02(7)
C1 Rh C4 61.66(6)
C46 Rh C9 160.40(7)
C47 Rh C9 91.36(7)
C1 Rh C9 79.86(6)
C4 Rh C9 32.79(5)
C2 B C34 112.59(14)
C2 B C40 101.42(13)
C34 B C40 111.48(14)
C2 B C28 113.94(14)
C34 B C28 104.87(13)
C40 B C28 112.80(13)
C1 N1 C2 112.85(13)
C1 N1 C4 108.41(13)
C2 N1 C4 138.63(14)
C1 N2 C3 108.84(14)
C1 N2 C16 126.99(14)
C3 N2 C16 124.16(14)
N2 C1 N1 105.98(14)
N2 C1 Rh 149.01(13)
N1 C1 Rh 104.97(11)
C3 C2 N1 101.71(14)
C3 C2 B 123.12(15)
N1 C2 B 135.16(14)
C2 C3 N2 110.62(15)
C9 C4 C5 122.91(15)
C9 C4 N1 117.48(14)
C5 C4 N1 119.42(14)
C9 C4 Rh 80.74(10)
C5 C4 Rh 99.70(10)
N1 C4 Rh 84.93(9)
C6 C5 C4 116.70(16)
C6 C5 C10 121.33(16)
C4 C5 C10 121.96(15)
C5 C6 C7 121.70(17)
C8 C7 C6 120.71(16)
C7 C8 C9 121.23(16)
C8 C9 C4 116.68(15)
C8 C9 C13 118.85(15)
C4 C9 C13 124.08(15)
C8 C9 Rh 107.34(11)
C4 C9 Rh 66.47(9)
C13 C9 Rh 102.14(10)
C5 C10 C12 112.59(15)
C5 C10 C11 110.99(15)
C12 C10 C11 109.44(15)
C9 C13 C14 112.21(15)
C9 C13 C15 110.29(14)
C14 C13 C15 110.07(15)
C21 C16 C17 123.70(16)
C21 C16 N2 118.56(15)
C17 C16 N2 117.71(15)
C18 C17 C16 116.68(17)
C18 C17 C22 120.82(17)
C16 C17 C22 122.36(16)
C19 C18 C17 121.08(18)
C20 C19 C18 120.59(18)
C19 C20 C21 121.10(18)
C20 C21 C16 116.81(17)
C20 C21 C25 121.10(17)
C16 C21 C25 122.02(16)
C17 C22 C24 113.50(17)
C17 C22 C23 108.91(17)
C24 C22 C23 110.92(17)
C21 C25 C27 110.53(16)
C21 C25 C26 112.88(16)
C27 C25 C26 111.03(17)
C33 C28 C29 112.24(15)
C33 C28 B 119.52(15)
C29 C28 B 127.71(15)
F1 C29 C30 114.29(15)
F1 C29 C28 121.07(15)
C30 C29 C28 124.55(16)
F2 C30 C31 119.68(16)
F2 C30 C29 120.31(16)
C31 C30 C29 119.96(16)
F3 C31 C30 120.93(16)
F3 C31 C32 120.54(16)
C30 C31 C32 118.53(16)
F4 C32 C31 119.96(16)
F4 C32 C33 120.65(16)
C31 C32 C33 119.40(16)
F5 C33 C32 115.38(15)
F5 C33 C28 119.31(15)
C32 C33 C28 125.28(16)
C39 C34 C35 113.02(15)
C39 C34 B 126.79(15)
C35 C34 B 120.16(15)
F6 C35 C36 115.92(16)
F6 C35 C34 119.41(15)
C36 C35 C34 124.65(17)
F7 C36 C37 119.55(16)
F7 C36 C35 120.90(17)
C37 C36 C35 119.54(17)
F8 C37 C38 120.38(17)
F8 C37 C36 120.89(17)
C38 C37 C36 118.71(16)
F9 C38 C37 119.98(16)
F9 C38 C39 120.36(16)
C37 C38 C39 119.66(17)
F10 C39 C34 121.14(15)
F10 C39 C38 114.52(15)
C34 C39 C38 124.34(16)
C45 C40 C41 113.07(15)
C45 C40 B 126.99(15)
C41 C40 B 119.49(15)
F11 C41 C42 115.97(15)
F11 C41 C40 119.17(15)
C42 C41 C40 124.86(16)
F12 C42 C41 121.36(17)
F12 C42 C43 119.60(16)
C41 C42 C43 119.03(17)
F13 C43 C44 120.82(17)
F13 C43 C42 120.05(17)
C44 C43 C42 119.13(16)
F14 C44 C43 119.76(16)
F14 C44 C45 120.28(17)
C43 C44 C45 119.96(17)
F15 C45 C44 114.71(16)
F15 C45 C40 121.33(15)
C44 C45 C40 123.96(17)
O1 C46 Rh 177.76(18)
O2 C47 Rh 176.90(17)
Cl2 C48 Cl1 111.4(3)

loop_
_geom_bond_atom_site_label_1
_geom_bond_atom_site_label_2
_geom_bond_distance
Rh C46 1.8379(19)
Rh C47 1.936(2)
Rh C1 2.0133(17)
Rh C4 2.3988(16)
Rh C9 2.5823(17)
B C2 1.655(2)
B C34 1.657(2)
B C40 1.658(2)
B C28 1.665(3)
N1 C1 1.350(2)
N1 C2 1.413(2)
N1 C4 1.466(2)
N2 C1 1.335(2)
N2 C3 1.390(2)
N2 C16 1.452(2)
O1 C46 1.135(2)
O2 C47 1.124(2)
F1 C29 1.3517(19)
F2 C30 1.344(2)
F3 C31 1.344(2)
F4 C32 1.344(2)
F5 C33 1.3573(19)
F6 C35 1.355(2)
F7 C36 1.345(2)
F8 C37 1.339(2)
F9 C38 1.345(2)
F10 C39 1.353(2)
F11 C41 1.3547(19)
F12 C42 1.346(2)
F13 C43 1.344(2)
F14 C44 1.347(2)
F15 C45 1.352(2)
C2 C3 1.366(2)
C4 C9 1.417(2)
C4 C5 1.419(2)
C5 C6 1.389(2)
C5 C10 1.520(2)
C6 C7 1.394(3)
C7 C8 1.371(3)
C8 C9 1.411(2)
C9 C13 1.522(2)
C10 C12 1.528(2)
C10 C11 1.531(3)
C13 C14 1.530(2)
C13 C15 1.538(2)
C16 C21 1.398(2)
C16 C17 1.400(2)
C17 C18 1.395(3)
C17 C22 1.523(3)
C18 C19 1.382(3)
C19 C20 1.381(3)
C20 C21 1.394(3)
C21 C25 1.520(3)
C22 C24 1.530(3)
C22 C23 1.531(3)
C25 C27 1.523(3)
C25 C26 1.534(3)
C28 C33 1.393(2)
C28 C29 1.396(2)
C29 C30 1.383(2)
C30 C31 1.374(3)
C31 C32 1.379(3)
C32 C33 1.379(2)
C34 C39 1.388(2)
C34 C35 1.394(2)
C35 C36 1.380(3)
C36 C37 1.378(3)
C37 C38 1.376(3)
C38 C39 1.388(2)
C40 C45 1.390(2)
C40 C41 1.397(2)
C41 C42 1.377(2)
C42 C43 1.380(3)
C43 C44 1.369(3)
C44 C45 1.385(3)
Cl1 C48 1.765(5)
Cl2 C48 1.744(5)

loop_
_geom_torsion_atom_site_label_1
_geom_torsion_atom_site_label_2
_geom_torsion_atom_site_label_3
_geom_torsion_atom_site_label_4
_geom_torsion
C3 N2 C1 N1 -0.19(18)
C16 N2 C1 N1 178.43(15)
C3 N2 C1 Rh -177.13(19)
C16 N2 C1 Rh 1.5(3)
C2 N1 C1 N2 0.30(18)
C4 N1 C1 N2 -176.63(13)
C2 N1 C1 Rh 178.67(10)
C4 N1 C1 Rh 1.73(14)
C46 Rh C1 N2 -14.0(3)
C47 Rh C1 N2 168.0(4)
C4 Rh C1 N2 175.8(3)
C9 Rh C1 N2 146.7(2)
C46 Rh C1 N1 169.05(12)
C47 Rh C1 N1 -9.0(5)
C4 Rh C1 N1 -1.14(9)
C9 Rh C1 N1 -30.23(10)
C1 N1 C2 C3 -0.28(18)
C4 N1 C2 C3 175.32(18)
C1 N1 C2 B 178.21(17)
C4 N1 C2 B -6.2(3)
C34 B C2 C3 -90.32(19)
C40 B C2 C3 28.9(2)
C28 B C2 C3 150.41(16)
C34 B C2 N1 91.4(2)
C40 B C2 N1 -149.31(17)
C28 B C2 N1 -27.8(3)
N1 C2 C3 N2 0.15(18)
B C2 C3 N2 -178.58(14)
C1 N2 C3 C2 0.02(19)
C16 N2 C3 C2 -178.65(15)
C1 N1 C4 C9 75.40(18)
C2 N1 C4 C9 -100.3(2)
C1 N1 C4 C5 -99.71(17)
C2 N1 C4 C5 84.6(2)
C1 N1 C4 Rh -1.41(12)
C2 N1 C4 Rh -177.13(18)
C46 Rh C4 C9 -142.05(17)
C47 Rh C4 C9 60.74(12)
C1 Rh C4 C9 -117.91(11)
C46 Rh C4 C5 95.90(19)
C47 Rh C4 C5 -61.31(13)
C1 Rh C4 C5 120.04(12)
C9 Rh C4 C5 -122.05(15)
C46 Rh C4 N1 -23.1(2)
C47 Rh C4 N1 179.67(10)
C1 Rh C4 N1 1.02(8)
C9 Rh C4 N1 118.93(14)
C9 C4 C5 C6 1.9(2)
N1 C4 C5 C6 176.77(14)
Rh C4 C5 C6 87.14(15)
C9 C4 C5 C10 -176.53(15)
N1 C4 C5 C10 -1.7(2)
Rh C4 C5 C10 -91.34(15)
C4 C5 C6 C7 0.5(3)
C10 C5 C6 C7 178.96(16)
C5 C6 C7 C8 -2.0(3)
C6 C7 C8 C9 1.2(3)
C7 C8 C9 C4 1.1(2)
C7 C8 C9 C13 174.19(16)
C7 C8 C9 Rh -70.76(18)
C5 C4 C9 C8 -2.7(2)
N1 C4 C9 C8 -177.63(14)
Rh C4 C9 C8 -98.33(14)
C5 C4 C9 C13 -175.39(16)
N1 C4 C9 C13 9.7(2)
Rh C4 C9 C13 88.99(15)
C5 C4 C9 Rh 95.62(15)
N1 C4 C9 Rh -79.30(13)
C46 Rh C9 C8 -117.3(2)
C47 Rh C9 C8 -12.25(13)
C1 Rh C9 C8 164.35(13)
C4 Rh C9 C8 112.16(16)
C46 Rh C9 C4 130.6(2)
C47 Rh C9 C4 -124.41(11)
C1 Rh C9 C4 52.19(10)
C46 Rh C9 C13 8.5(3)
C47 Rh C9 C13 113.49(12)
C1 Rh C9 C13 -69.91(11)
C4 Rh C9 C13 -122.10(15)
C6 C5 C10 C12 38.2(2)
C4 C5 C10 C12 -143.39(16)
C6 C5 C10 C11 -84.9(2)
C4 C5 C10 C11 93.54(19)
C8 C9 C13 C14 60.2(2)
C4 C9 C13 C14 -127.30(18)
Rh C9 C13 C14 -57.64(15)
C8 C9 C13 C15 -62.9(2)
C4 C9 C13 C15 109.59(18)
Rh C9 C13 C15 179.26(11)
C1 N2 C16 C21 -75.4(2)
C3 N2 C16 C21 103.0(2)
C1 N2 C16 C17 106.7(2)
C3 N2 C16 C17 -74.9(2)
C21 C16 C17 C18 -2.3(3)
N2 C16 C17 C18 175.42(16)
C21 C16 C17 C22 173.47(17)
N2 C16 C17 C22 -8.8(3)
C16 C17 C18 C19 1.0(3)
C22 C17 C18 C19 -174.84(19)
C17 C18 C19 C20 0.6(3)
C18 C19 C20 C21 -1.2(3)
C19 C20 C21 C16 0.0(3)
C19 C20 C21 C25 -177.07(18)
C17 C16 C21 C20 1.9(3)
N2 C16 C21 C20 -175.89(16)
C17 C16 C21 C25 178.85(17)
N2 C16 C21 C25 1.1(3)
C18 C17 C22 C24 -40.4(3)
C16 C17 C22 C24 143.94(18)
C18 C17 C22 C23 83.7(2)
C16 C17 C22 C23 -92.0(2)
C20 C21 C25 C27 85.2(2)
C16 C21 C25 C27 -91.7(2)
C20 C21 C25 C26 -39.8(2)
C16 C21 C25 C26 143.30(18)
C2 B C28 C33 70.26(19)
C34 B C28 C33 -53.30(19)
C40 B C28 C33 -174.80(14)
C2 B C28 C29 -118.80(18)
C34 B C28 C29 117.65(18)
C40 B C28 C29 -3.9(2)
C33 C28 C29 F1 174.14(15)
B C28 C29 F1 2.7(3)
C33 C28 C29 C30 -2.3(2)
B C28 C29 C30 -173.78(16)
F1 C29 C30 F2 3.4(2)
C28 C29 C30 F2 -179.92(15)
F1 C29 C30 C31 -174.03(15)
C28 C29 C30 C31 2.6(3)
F2 C30 C31 F3 1.5(3)
C29 C30 C31 F3 178.96(15)
F2 C30 C31 C32 -178.46(15)
C29 C30 C31 C32 -1.0(3)
F3 C31 C32 F4 -0.5(2)
C30 C31 C32 F4 179.46(15)
F3 C31 C32 C33 179.41(15)
C30 C31 C32 C33 -0.6(3)
F4 C32 C33 F5 -1.4(2)
C31 C32 C33 F5 178.72(15)
F4 C32 C33 C28 -179.23(15)
C31 C32 C33 C28 0.9(3)
C29 C28 C33 F5 -177.22(14)
B C28 C33 F5 -5.0(2)
C29 C28 C33 C32 0.5(2)
B C28 C33 C32 172.81(16)
C2 B C34 C39 4.4(2)
C40 B C34 C39 -108.77(19)
C28 B C34 C39 128.87(17)
C2 B C34 C35 -173.61(15)
C40 B C34 C35 73.2(2)
C28 B C34 C35 -49.2(2)
C39 C34 C35 F6 175.78(15)
B C34 C35 F6 -5.9(2)
C39 C34 C35 C36 -2.1(3)
B C34 C35 C36 176.17(17)
F6 C35 C36 F7 1.8(3)
C34 C35 C36 F7 179.74(17)
F6 C35 C36 C37 -177.82(16)
C34 C35 C36 C37 0.2(3)
F7 C36 C37 F8 -0.2(3)
C35 C36 C37 F8 179.41(17)
F7 C36 C37 C38 -178.73(17)
C35 C36 C37 C38 0.8(3)
F8 C37 C38 F9 1.2(3)
C36 C37 C38 F9 179.78(16)
F8 C37 C38 C39 -178.30(16)
C36 C37 C38 C39 0.3(3)
C35 C34 C39 F10 -176.78(15)
B C34 C39 F10 5.0(3)
C35 C34 C39 C38 3.3(2)
B C34 C39 C38 -174.84(16)
F9 C38 C39 F10 -2.0(2)
C37 C38 C39 F10 177.55(15)
F9 C38 C39 C34 177.93(16)
C37 C38 C39 C34 -2.6(3)
C2 B C40 C45 -114.03(18)
C34 B C40 C45 6.0(2)
C28 B C40 C45 123.69(18)
C2 B C40 C41 57.68(18)
C34 B C40 C41 177.73(15)
C28 B C40 C41 -64.6(2)
C45 C40 C41 F11 179.87(15)
B C40 C41 F11 7.1(2)
C45 C40 C41 C42 0.4(3)
B C40 C41 C42 -172.41(16)
F11 C41 C42 F12 -0.1(2)
C40 C41 C42 F12 179.34(16)
F11 C41 C42 C43 -179.73(16)
C40 C41 C42 C43 -0.3(3)
F12 C42 C43 F13 0.6(3)
C41 C42 C43 F13 -179.85(16)
F12 C42 C43 C44 -179.86(16)
C41 C42 C43 C44 -0.3(3)
F13 C43 C44 F14 0.5(3)
C42 C43 C44 F14 -179.11(17)
F13 C43 C44 C45 -179.84(17)
C42 C43 C44 C45 0.6(3)
F14 C44 C45 F15 -1.3(3)
C43 C44 C45 F15 178.99(16)
F14 C44 C45 C40 179.27(16)
C43 C44 C45 C40 -0.4(3)
C41 C40 C45 F15 -179.43(15)
B C40 C45 F15 -7.3(3)
C41 C40 C45 C44 -0.1(3)
B C40 C45 C44 172.09(17)
C47 Rh C46 O1 127(5)
C1 Rh C46 O1 -52(5)
C4 Rh C46 O1 -31(5)
C9 Rh C46 O1 -128(5)
C46 Rh C47 O2 166(4)
C1 Rh C47 O2 -16(4)
C4 Rh C47 O2 -23(4)
C9 Rh C47 O2 5(4)
